data_2010300
loop_
_publ_author_name
'Garcia, J.G.'
'Enas, J.D.'
'Fronczek, F.R.'

_publ_section_title
;
 2,2-Dimethyl-5-(dimethylamino)indan-1,3-dione
;
_journal_issue 12
_journal_name_full 'Acta Crystallographica Section C'
_journal_page_first 2025
_journal_page_last 2027
_journal_paper_doi 10.1107/S0108270194005238
_journal_volume 50
_journal_year 1994
_chemical_formula_sum 'C13 H15 N O2'
_chemical_formula_weight 217.3
_space_group_IT_number 11
_symmetry_cell_setting monoclinic
_symmetry_space_group_name_Hall '-P 2yb'
_symmetry_space_group_name_H-M 'P 1 21/m 1'
_atom_type_scat_source 'IntTabIV Tables 2.2B, 2.3.1'
_cell_angle_alpha 90.
_cell_angle_beta 97.694(5)
_cell_angle_gamma 90.
_cell_formula_units_Z 2
_cell_length_a 8.7031(8)
_cell_length_b 7.3745(3)
_cell_length_c 9.1677(4)
_cell_measurement_reflns_used 25
_cell_measurement_temperature 295
_cell_measurement_theta_max 39
_cell_measurement_theta_min 20
_cell_volume 583.10(6)
_diffrn_measurement_device 'Enraf-Nonius CAD-4'
_diffrn_measurement_method \w-2\q
_diffrn_radiation_type CuK\a
_diffrn_radiation_wavelength 1.54184
_diffrn_reflns_av_R_equivalents 0.023
_diffrn_reflns_limit_h_max 10
_diffrn_reflns_limit_h_min 0
_diffrn_reflns_limit_k_max 9
_diffrn_reflns_limit_k_min -8
_diffrn_reflns_limit_l_max 11
_diffrn_reflns_limit_l_min -11
_diffrn_reflns_number 2520
_diffrn_reflns_theta_max 75
_diffrn_standards_decay_% '-2.6%, linear correction'
_diffrn_standards_interval_time 167
_diffrn_standards_number 3
_exptl_absorpt_coefficient_mu 0.64
_exptl_absorpt_correction_T_max 0.999
_exptl_absorpt_correction_T_min 0.825
_exptl_absorpt_correction_type empirical
_exptl_crystal_colour yellow
_exptl_crystal_density_diffrn 1.237
_exptl_crystal_description 'needle fragment'
_exptl_crystal_size_max 0.60
_exptl_crystal_size_mid 0.48
_exptl_crystal_size_min 0.17
_refine_diff_density_max 0.28
_refine_diff_density_min -0.22
_refine_ls_extinction_coef 2.39E-5(7)
_refine_ls_extinction_method '1/(1 + gI~c~) applied to F~c~'
_refine_ls_goodness_of_fit_obs 3.558
_refine_ls_number_parameters 116
_refine_ls_number_reflns 1167
_refine_ls_R_factor_obs 0.044
_refine_ls_shift/esd_max 0.01
_refine_ls_structure_factor_coef F
_refine_ls_weighting_details 'w = 4F~o~^2^/[\s^2^(I) + (0.02F~o~^2^)^2^]'
_refine_ls_weighting_scheme calc
_refine_ls_wR_factor_obs 0.068
_reflns_number_observed 1167
_reflns_number_total 1302
_reflns_observed_criterion I>3\s(I)
_cod_data_source_file hu1092.cif
_cod_data_source_block hu1092a
_cod_depositor_comments
;
The following automatic conversions were performed:

'_refine_ls_weighting_scheme' value '4F~o~^2^/[\s^2^(I) +
(0.02F~o~^2^)^2^]' was changed to 'calc'. New tag
'_refine_ls_weighting_details' was created. The value of the new tag
was set to 'w = 4F~o~^2^/[\s^2^(I) + (0.02F~o~^2^)^2^]'.

Automatic conversion script
Id: cif_fix_values 3143 2015-03-26 13:38:13Z robertas 
;
_cod_original_cell_volume 583.10(10)
_cod_original_sg_symbol_Hall '-P 2y1'
_cod_original_sg_symbol_H-M 'P 21/m'
_cod_database_code 2010300

loop_
_symmetry_equiv_pos_as_xyz
x,y,z
x,1/2-y,z
-x,-y,-z
-x,1/2+y,-z

loop_
_atom_site_label
_atom_site_fract_x
_atom_site_fract_y
_atom_site_fract_z
O1 .1879(2) .25 .06960(10)
O2 -.04890(10) .25 .50320(10)
N .55330(10) .25 .74040(10)
C1 .1661(2) .25 .1980(2)
C2 .2845(2) .25 .32720(10)
C3 .4464(2) .25 .3378(2)
C4 .5338(2) .25 .4742(2)
C5 .4645(2) .25 .60610(10)
C6 .30100(10) .25 .59380(10)
C7 .21620(10) .25 .4562(2)
C8 .0454(2) .25 .4176(2)
C9 .0062(2) .25 .2504(2)
C10 -.08520(10) .0804(2) .19820(10)
C11 .7208(2) .25 .7542(2)
C12 .4846(2) .25 .8738(2)
H3 .494(2) .25 .247(2)
H4 .649(2) .25 .474(2)
H6 .242(2) .25 .677(2)
H10a -.1870(10) .080(3) .2401(9)
H10b -.0320(10) -.027(3) .2340(10)
H10c -.1000(10) .082(3) .0870(10)
H11a .7623 .2316 .8543
H11b .7557 .3631 .7216
H11c .7544 .1552 .6958
H12a .5604 .2177 .9539
H12b .4021 .1647 .8659
H12c .4455 .3675 .8900

loop_
_geom_angle_atom_site_label_1
_geom_angle_atom_site_label_2
_geom_angle_atom_site_label_3
_geom_angle
_geom_angle_publ_flag
C5 N C11 121.50(10) yes
C5 N C12 121.40(10) yes
C11 N C12 117.10(10) yes
O1 C1 C2 126.80(10) yes
O1 C1 C9 124.70(10) yes
C2 C1 C9 108.60(10) yes
C1 C2 C3 130.60(10) yes
C1 C2 C7 110.70(10) yes
C3 C2 C7 118.80(10) yes
C2 C3 C4 119.50(10) yes
C8 C9 C10 110.64(8) yes
N C5 C6 121.00(10) yes
C4 C5 C6 118.00(10) yes
C5 C6 C7 119.00(10) yes
C2 C7 C6 122.80(10) yes
C2 C7 C8 109.00(10) yes
C6 C7 C8 128.20(10) yes
O2 C8 C7 126.30(10) yes
O2 C8 C9 124.90(10) yes
C7 C8 C9 108.80(10) yes
C1 C9 C8 103.00(10) yes
C1 C9 C10 111.07(8) yes
C3 C4 C5 121.90(10) yes
N C5 C4 120.90(10) yes
C10 C9 C10' 110.30(10) yes

loop_
_geom_bond_atom_site_label_1
_geom_bond_atom_site_label_2
_geom_bond_site_symmetry_1
_geom_bond_site_symmetry_2
_geom_bond_distance
_geom_bond_publ_flag
O1 C1 . . 1.217(2) yes
O2 C8 . . 1.210(2) yes
N C5 . . 1.363(2) yes
N C11 . . 1.447(2) yes
N C12 . . 1.432(2) yes
C1 C2 . . 1.462(2) yes
C1 C9 . . 1.532(2) yes
C2 C3 . . 1.399(2) yes
C2 C7 . . 1.393(2) yes
C3 C4 . . 1.374(2) yes
C4 C5 . . 1.422(2) yes
C5 C6 . . 1.412(2) yes
C6 C7 . . 1.373(2) yes
C7 C8 . . 1.482(2) yes
C8 C9 . . 1.525(2) yes
C9 C10 . . 1.525(2) yes

loop_
_geom_torsion_atom_site_label_1
_geom_torsion_atom_site_label_2
_geom_torsion_atom_site_label_3
_geom_torsion_atom_site_label_4
_geom_torsion
_geom_torsion_publ_flag
O1 C1 C9 C10 61.60(10) yes
C2 C1 C9 C10 -118.40(10) yes
O2 C8 C9 C10 -61.30(10) yes
C7 C8 C9 C10 118.70(10) yes
